data_2235587
loop_
_publ_author_name
'Yusof, M. Sukeri M.'
'Kadir, Maisara A.'
'Yamin, Bohari M.'

_publ_section_title
;
 Bis{<i>N</i>-[methoxy(4-methylbenzamido)methyl]-2,4-dimethylanilinido-\k^2^<i>N</i>,<i>O</i>}copper(II)
;
_journal_coeditor_code QM2070
_journal_issue 7
_journal_name_full 'Acta Crystallographica Section E'
_journal_page_first m894
_journal_paper_doi 10.1107/S1600536812025081
_journal_volume 68
_journal_year 2012
_chemical_formula_iupac '[Cu (C18 H20 N2 O2)2]'
_chemical_formula_moiety 'C36 H40 Cu N4 O4'
_chemical_formula_sum 'C36 H40 Cu N4 O4'
_chemical_formula_weight 656.26
_chemical_name_systematic
;
Bis{<i>N</i>-[methoxy(4-methylbenzamido)methyl]-2,4-dimethylanilinido-
\k^2^<i>N</i>,<i>O</i>}copper(II)
;
_space_group_IT_number 2
_symmetry_cell_setting triclinic
_symmetry_space_group_name_Hall '-P 1'
_symmetry_space_group_name_H-M 'P -1'
_atom_sites_solution_hydrogens geom
_atom_sites_solution_primary direct
_atom_sites_solution_secondary difmap
_audit_creation_method SHELXL-97
_cell_angle_alpha 80.784(6)
_cell_angle_beta 74.302(6)
_cell_angle_gamma 79.772(6)
_cell_formula_units_Z 1
_cell_length_a 7.949(2)
_cell_length_b 10.191(3)
_cell_length_c 10.844(4)
_cell_measurement_temperature 298(2)
_cell_measurement_theta_max 27.5
_cell_measurement_theta_min 1.96
_cell_volume 826.4(4)
_computing_cell_refinement 'SAINT (Bruker, 2000)'
_computing_data_collection 'SMART (Bruker, 2000)'
_computing_data_reduction 'SAINT (Bruker, 2000)'
_computing_molecular_graphics 'SHELXTL (Sheldrick, 2008)'
_computing_publication_material
;
SHELXTL (Sheldrick, 2008), PARST (Nardelli, 1995) and PLATON
(Spek, 2009)
;
_computing_structure_refinement 'SHELXL97 (Sheldrick, 2008)'
_computing_structure_solution 'SHELXS97 (Sheldrick, 2008)'
_diffrn_ambient_temperature 298(2)
_diffrn_detector_area_resol_mean 83.66
_diffrn_measured_fraction_theta_full 0.999
_diffrn_measured_fraction_theta_max 0.999
_diffrn_measurement_device_type
;
Bruker SMART APEX CCD area-detector diffractometer
;
_diffrn_measurement_method '\w scan'
_diffrn_radiation_monochromator graphite
_diffrn_radiation_source 'fine-focus sealed tube'
_diffrn_radiation_type MoK\a
_diffrn_radiation_wavelength 0.71073
_diffrn_reflns_av_R_equivalents 0.0294
_diffrn_reflns_av_sigmaI/netI 0.0361
_diffrn_reflns_limit_h_max 10
_diffrn_reflns_limit_h_min -10
_diffrn_reflns_limit_k_max 13
_diffrn_reflns_limit_k_min -13
_diffrn_reflns_limit_l_max 14
_diffrn_reflns_limit_l_min -14
_diffrn_reflns_number 10650
_diffrn_reflns_theta_full 27.50
_diffrn_reflns_theta_max 27.50
_diffrn_reflns_theta_min 1.96
_exptl_absorpt_coefficient_mu 0.705
_exptl_absorpt_correction_T_max 0.8836
_exptl_absorpt_correction_T_min 0.7657
_exptl_absorpt_correction_type multi-scan
_exptl_absorpt_process_details '(SADABS; Bruker, 2000)'
_exptl_crystal_colour 'dark green'
_exptl_crystal_density_diffrn 1.319
_exptl_crystal_density_method 'not measured'
_exptl_crystal_description slab
_exptl_crystal_F_000 345
_exptl_crystal_size_max 0.40
_exptl_crystal_size_mid 0.24
_exptl_crystal_size_min 0.18
_refine_diff_density_max 1.101
_refine_diff_density_min -0.433
_refine_ls_extinction_method none
_refine_ls_goodness_of_fit_ref 1.006
_refine_ls_hydrogen_treatment constr
_refine_ls_matrix_type full
_refine_ls_number_parameters 205
_refine_ls_number_reflns 3792
_refine_ls_number_restraints 0
_refine_ls_restrained_S_all 1.006
_refine_ls_R_factor_all 0.0914
_refine_ls_R_factor_gt 0.0634
_refine_ls_shift/su_max 0.000
_refine_ls_shift/su_mean 0.000
_refine_ls_structure_factor_coef Fsqd
_refine_ls_weighting_details 'calc w=1/[\s^2^(Fo^2^)+(0.1258P)^2^+0.1796P] where P=(Fo^2^+2Fc^2^)/3'
_refine_ls_weighting_scheme calc
_refine_ls_wR_factor_gt 0.1766
_refine_ls_wR_factor_ref 0.1975
_reflns_number_gt 2609
_reflns_number_total 3792
_reflns_threshold_expression I>2/s(I)
_cod_data_source_file qm2070.cif
_cod_data_source_block I
_cod_database_code 2235587
_cod_database_fobs_code 2235587

loop_
_symmetry_equiv_pos_as_xyz
'x, y, z'
'-x, -y, -z'

loop_
_atom_site_type_symbol
_atom_site_label
_atom_site_fract_x
_atom_site_fract_y
_atom_site_fract_z
_atom_site_U_iso_or_equiv
_atom_site_adp_type
_atom_site_calc_flag
_atom_site_refinement_flags
_atom_site_occupancy
_atom_site_symmetry_multiplicity
Cu Cu1 0.0000 0.5000 0.0000 0.0627(3) Uani d S 1 2
O O1 -0.1657(4) 0.3971(2) 0.1152(3) 0.0901(10) Uani d . 1 1
N N2 -0.0057(4) 0.1849(3) 0.1172(3) 0.0681(8) Uani d . 1 1
H H2B -0.0059 0.1033 0.1531 0.082 Uiso calc R 1 1
N N1 0.1674(4) 0.3356(3) -0.0332(3) 0.0656(8) Uani d . 1 1
C C1 -0.3153(5) 0.0812(4) 0.2570(4) 0.0821(13) Uani d . 1 1
H H1A -0.2125 0.0215 0.2332 0.098 Uiso calc R 1 1
C C2 -0.4700(6) 0.0327(4) 0.3219(5) 0.1020(17) Uani d . 1 1
H H2A -0.4695 -0.0595 0.3429 0.122 Uiso calc R 1 1
C C3 -0.6273(5) 0.1185(4) 0.3570(4) 0.0756(11) Uani d . 1 1
C C4 -0.6217(5) 0.2527(4) 0.3283(4) 0.0815(12) Uani d . 1 1
H H4A -0.7240 0.3124 0.3535 0.098 Uiso calc R 1 1
C C5 -0.4678(5) 0.3015(4) 0.2629(4) 0.0791(12) Uani d . 1 1
H H5A -0.4689 0.3938 0.2423 0.095 Uiso calc R 1 1
C C6 -0.3110(4) 0.2167(3) 0.2269(3) 0.0592(8) Uani d . 1 1
C C7 -0.7988(6) 0.0625(6) 0.4239(6) 0.1115(19) Uani d . 1 1
H H7A -0.8935 0.1353 0.4412 0.167 Uiso calc R 1 1
H H7B -0.7873 0.0096 0.5035 0.167 Uiso calc R 1 1
H H7C -0.8239 0.0073 0.3690 0.167 Uiso calc R 1 1
C C8 -0.1487(4) 0.2717(3) 0.1485(3) 0.0589(9) Uani d . 1 1
C C9 0.1395(4) 0.2185(3) 0.0320(4) 0.0630(9) Uani d . 1 1
O O3 0.2725(3) 0.1187(2) 0.0036(3) 0.0813(9) Uani d . 1 1
C C10 0.2530(6) -0.0141(4) 0.0702(5) 0.0887(14) Uani d . 1 1
H H10A 0.3583 -0.0746 0.0400 0.133 Uiso calc R 1 1
H H10B 0.1542 -0.0441 0.0537 0.133 Uiso calc R 1 1
H H10C 0.2335 -0.0120 0.1612 0.133 Uiso calc R 1 1
C C11 0.3306(4) 0.3394(3) -0.1320(4) 0.0662(10) Uani d . 1 1
C C12 0.4865(5) 0.3460(4) -0.1022(5) 0.0841(13) Uani d . 1 1
H H12A 0.4905 0.3481 -0.0176 0.101 Uiso calc R 1 1
C C13 0.6398(5) 0.3496(4) -0.2046(6) 0.0915(15) Uani d . 1 1
H H13A 0.7466 0.3515 -0.1856 0.110 Uiso calc R 1 1
C C14 0.6383(6) 0.3502(4) -0.3302(6) 0.0976(17) Uani d . 1 1
C C15 0.4796(6) 0.3439(4) -0.3572(5) 0.0901(14) Uani d . 1 1
H H15A 0.4755 0.3433 -0.4420 0.108 Uiso calc R 1 1
C C16 0.3248(5) 0.3384(4) -0.2577(5) 0.0763(12) Uani d . 1 1
C C17 0.8026(7) 0.3562(6) -0.4423(6) 0.129(2) Uani d . 1 1
H H17A 0.9024 0.3606 -0.4100 0.193 Uiso calc R 1 1
H H17B 0.7844 0.4346 -0.5021 0.193 Uiso calc R 1 1
H H17C 0.8241 0.2774 -0.4854 0.193 Uiso calc R 1 1
C C18 0.1646(7) 0.3292(7) -0.2882(6) 0.1151(18) Uani d . 1 1
H H18A 0.0711 0.3267 -0.2106 0.173 Uiso calc R 1 1
H H18B 0.1778 0.2489 -0.3276 0.173 Uiso calc R 1 1
H H18C 0.1366 0.4060 -0.3469 0.173 Uiso calc R 1 1

loop_
_atom_site_aniso_label
_atom_site_aniso_U_11
_atom_site_aniso_U_22
_atom_site_aniso_U_33
_atom_site_aniso_U_12
_atom_site_aniso_U_13
_atom_site_aniso_U_23
Cu1 0.0487(4) 0.0292(3) 0.0850(5) -0.0033(2) 0.0177(3) 0.0044(2)
O1 0.0619(15) 0.0325(11) 0.133(2) -0.0030(10) 0.0375(15) 0.0051(13)
N2 0.0540(16) 0.0318(13) 0.093(2) -0.0040(11) 0.0103(14) 0.0142(13)
N1 0.0492(15) 0.0347(13) 0.087(2) -0.0020(11) 0.0173(13) 0.0042(12)
C1 0.067(2) 0.0387(17) 0.110(3) -0.0080(16) 0.022(2) 0.0062(18)
C2 0.083(3) 0.045(2) 0.142(4) -0.021(2) 0.034(3) -0.001(2)
C3 0.067(2) 0.064(2) 0.079(3) -0.0243(18) 0.0207(18) -0.0087(19)
C4 0.061(2) 0.060(2) 0.096(3) -0.0054(17) 0.0249(19) -0.008(2)
C5 0.067(2) 0.0414(18) 0.102(3) -0.0108(16) 0.022(2) -0.0004(18)
C6 0.0580(19) 0.0388(16) 0.064(2) -0.0093(13) 0.0105(15) 0.0010(14)
C7 0.076(3) 0.104(4) 0.132(4) -0.044(3) 0.034(3) -0.018(3)
C8 0.0538(18) 0.0326(14) 0.072(2) -0.0066(13) 0.0112(15) 0.0001(13)
C9 0.0490(17) 0.0349(15) 0.086(2) -0.0020(13) 0.0062(16) 0.0032(15)
O3 0.0555(14) 0.0312(11) 0.123(2) 0.0030(10) 0.0185(14) 0.0111(12)
C10 0.075(3) 0.0341(17) 0.125(4) 0.0045(16) 0.007(2) 0.0141(19)
C11 0.0522(19) 0.0314(14) 0.087(3) -0.0001(13) 0.0195(16) 0.0035(15)
C12 0.048(2) 0.048(2) 0.128(4) -0.0017(15) 0.008(2) 0.014(2)
C13 0.049(2) 0.057(2) 0.136(4) -0.0009(17) 0.012(2) 0.014(2)
C14 0.066(3) 0.048(2) 0.134(4) 0.0010(18) 0.036(3) 0.005(2)
C15 0.086(3) 0.058(2) 0.098(3) -0.014(2) 0.024(2) -0.004(2)
C16 0.057(2) 0.049(2) 0.106(3) -0.0094(16) 0.011(2) -0.0074(19)
C17 0.074(3) 0.103(4) 0.154(5) -0.006(3) 0.053(3) 0.001(3)
C18 0.100(4) 0.120(5) 0.123(4) -0.028(4) -0.015(3) -0.014(4)

loop_
_atom_type_symbol
_atom_type_description
_atom_type_scat_dispersion_real
_atom_type_scat_dispersion_imag
_atom_type_scat_source
C C 0.0033 0.0016 'International Tables Vol C Tables 4.2.6.8 and 6.1.1.4'
H H 0.0000 0.0000 'International Tables Vol C Tables 4.2.6.8 and 6.1.1.4'
N N 0.0061 0.0033 'International Tables Vol C Tables 4.2.6.8 and 6.1.1.4'
O O 0.0106 0.0060 'International Tables Vol C Tables 4.2.6.8 and 6.1.1.4'
Cu Cu 0.3201 1.2651 'International Tables Vol C Tables 4.2.6.8 and 6.1.1.4'

loop_
_geom_angle_atom_site_label_1
_geom_angle_atom_site_label_2
_geom_angle_atom_site_label_3
_geom_angle_site_symmetry_1
_geom_angle_site_symmetry_3
_geom_angle
O1 Cu1 O1 . 2_565 180.00(13)
O1 Cu1 N1 . 2_565 90.03(11)
O1 Cu1 N1 2_565 2_565 89.97(11)
O1 Cu1 N1 . . 89.97(11)
O1 Cu1 N1 2_565 . 90.03(11)
N1 Cu1 N1 2_565 . 180.0
C8 O1 Cu1 . . 128.5(2)
C8 N2 C9 . . 122.4(3)
C8 N2 H2B . . 118.8
C9 N2 H2B . . 118.8
C9 N1 C11 . . 116.6(3)
C9 N1 Cu1 . . 122.7(2)
C11 N1 Cu1 . . 120.7(2)
C6 C1 C2 . . 120.7(4)
C6 C1 H1A . . 119.6
C2 C1 H1A . . 119.6
C1 C2 C3 . . 121.4(4)
C1 C2 H2A . . 119.3
C3 C2 H2A . . 119.3
C4 C3 C2 . . 117.6(3)
C4 C3 C7 . . 121.9(4)
C2 C3 C7 . . 120.6(4)
C3 C4 C5 . . 121.2(4)
C3 C4 H4A . . 119.4
C5 C4 H4A . . 119.4
C4 C5 C6 . . 121.5(4)
C4 C5 H5A . . 119.2
C6 C5 H5A . . 119.2
C1 C6 C5 . . 117.5(3)
C1 C6 C8 . . 121.9(3)
C5 C6 C8 . . 120.4(3)
C3 C7 H7A . . 109.5
C3 C7 H7B . . 109.5
H7A C7 H7B . . 109.5
C3 C7 H7C . . 109.5
H7A C7 H7C . . 109.5
H7B C7 H7C . . 109.5
O1 C8 N2 . . 127.0(3)
O1 C8 C6 . . 116.1(3)
N2 C8 C6 . . 116.8(3)
N1 C9 N2 . . 128.6(3)
N1 C9 O3 . . 115.1(3)
N2 C9 O3 . . 116.3(3)
C9 O3 C10 . . 118.9(3)
O3 C10 H10A . . 109.5
O3 C10 H10B . . 109.5
H10A C10 H10B . . 109.5
O3 C10 H10C . . 109.5
H10A C10 H10C . . 109.5
H10B C10 H10C . . 109.5
C12 C11 C16 . . 121.0(3)
C12 C11 N1 . . 121.2(4)
C16 C11 N1 . . 117.7(3)
C11 C12 C13 . . 117.6(5)
C11 C12 H12A . . 121.2
C13 C12 H12A . . 121.2
C14 C13 C12 . . 122.9(5)
C14 C13 H13A . . 118.5
C12 C13 H13A . . 118.5
C13 C14 C15 . . 118.2(4)
C13 C14 C17 . . 123.5(5)
C15 C14 C17 . . 118.3(6)
C14 C15 C16 . . 120.5(5)
C14 C15 H15A . . 119.7
C16 C15 H15A . . 119.7
C11 C16 C15 . . 119.8(4)
C11 C16 C18 . . 121.0(4)
C15 C16 C18 . . 119.2(5)
C14 C17 H17A . . 109.5
C14 C17 H17B . . 109.5
H17A C17 H17B . . 109.5
C14 C17 H17C . . 109.5
H17A C17 H17C . . 109.5
H17B C17 H17C . . 109.5
C16 C18 H18A . . 109.5
C16 C18 H18B . . 109.5
H18A C18 H18B . . 109.5
C16 C18 H18C . . 109.5
H18A C18 H18C . . 109.5
H18B C18 H18C . . 109.5

loop_
_geom_bond_atom_site_label_1
_geom_bond_atom_site_label_2
_geom_bond_site_symmetry_2
_geom_bond_distance
Cu1 O1 . 1.891(2)
Cu1 O1 2_565 1.891(2)
Cu1 N1 2_565 1.962(3)
Cu1 N1 . 1.962(3)
O1 C8 . 1.264(4)
N2 C8 . 1.312(4)
N2 C9 . 1.328(4)
N2 H2B . 0.8600
N1 C9 . 1.309(4)
N1 C11 . 1.444(4)
C1 C6 . 1.371(5)
C1 C2 . 1.374(5)
C1 H1A . 0.9300
C2 C3 . 1.391(6)
C2 H2A . 0.9300
C3 C4 . 1.359(6)
C3 C7 . 1.523(5)
C4 C5 . 1.371(5)
C4 H4A . 0.9300
C5 C6 . 1.384(5)
C5 H5A . 0.9300
C6 C8 . 1.487(4)
C7 H7A . 0.9600
C7 H7B . 0.9600
C7 H7C . 0.9600
C9 O3 . 1.338(4)
O3 C10 . 1.442(4)
C10 H10A . 0.9600
C10 H10B . 0.9600
C10 H10C . 0.9600
C11 C12 . 1.377(6)
C11 C16 . 1.378(6)
C12 C13 . 1.411(6)
C12 H12A . 0.9300
C13 C14 . 1.364(8)
C13 H13A . 0.9300
C14 C15 . 1.385(7)
C14 C17 . 1.527(6)
C15 C16 . 1.403(5)
C15 H15A . 0.9300
C16 C18 . 1.421(7)
C17 H17A . 0.9600
C17 H17B . 0.9600
C17 H17C . 0.9600
C18 H18A . 0.9600
C18 H18B . 0.9600
C18 H18C . 0.9600

loop_
_geom_hbond_atom_site_label_D
_geom_hbond_atom_site_label_H
_geom_hbond_atom_site_label_A
_geom_hbond_site_symmetry_A
_geom_hbond_distance_DH
_geom_hbond_distance_HA
_geom_hbond_distance_DA
_geom_hbond_angle_DHA
_geom_hbond_publ_flag
C18 H18A N1 1_555 0.96 2.27 2.783(7) 112 yes

loop_
_geom_torsion_atom_site_label_1
_geom_torsion_atom_site_label_2
_geom_torsion_atom_site_label_3
_geom_torsion_atom_site_label_4
_geom_torsion_site_symmetry_1
_geom_torsion
O1 Cu1 O1 C8 2_565 10E1(10)
N1 Cu1 O1 C8 2_565 -178.2(4)
N1 Cu1 O1 C8 . 1.8(4)
O1 Cu1 N1 C9 . -7.7(4)
O1 Cu1 N1 C9 2_565 172.3(4)
N1 Cu1 N1 C9 2_565 -13E1(10)
O1 Cu1 N1 C11 . 172.8(3)
O1 Cu1 N1 C11 2_565 -7.2(3)
N1 Cu1 N1 C11 2_565 5E1(10)
C6 C1 C2 C3 . 1.3(8)
C1 C2 C3 C4 . -2.0(8)
C1 C2 C3 C7 . 177.4(5)
C2 C3 C4 C5 . 2.4(8)
C7 C3 C4 C5 . -177.0(5)
C3 C4 C5 C6 . -2.0(8)
C2 C1 C6 C5 . -0.8(7)
C2 C1 C6 C8 . -175.5(4)
C4 C5 C6 C1 . 1.1(7)
C4 C5 C6 C8 . 175.9(4)
Cu1 O1 C8 N2 . 5.3(7)
Cu1 O1 C8 C6 . -171.8(3)
C9 N2 C8 O1 . -7.5(7)
C9 N2 C8 C6 . 169.6(4)
C1 C6 C8 O1 . 172.6(4)
C5 C6 C8 O1 . -2.0(6)
C1 C6 C8 N2 . -4.9(6)
C5 C6 C8 N2 . -179.4(4)
C11 N1 C9 N2 . -172.2(4)
Cu1 N1 C9 N2 . 8.3(6)
C11 N1 C9 O3 . 4.2(6)
Cu1 N1 C9 O3 . -175.3(3)
C8 N2 C9 N1 . -0.1(7)
C8 N2 C9 O3 . -176.4(4)
N1 C9 O3 C10 . -179.6(4)
N2 C9 O3 C10 . -2.8(6)
C9 N1 C11 C12 . -82.1(5)
Cu1 N1 C11 C12 . 97.4(4)
C9 N1 C11 C16 . 99.0(4)
Cu1 N1 C11 C16 . -81.5(4)
C16 C11 C12 C13 . -1.0(5)
N1 C11 C12 C13 . -179.9(3)
C11 C12 C13 C14 . 1.8(6)
C12 C13 C14 C15 . -1.6(6)
C12 C13 C14 C17 . 179.0(4)
C13 C14 C15 C16 . 0.6(6)
C17 C14 C15 C16 . -179.9(4)
C12 C11 C16 C15 . 0.2(5)
N1 C11 C16 C15 . 179.1(3)
C12 C11 C16 C18 . 178.9(4)
N1 C11 C16 C18 . -2.2(6)
C14 C15 C16 C11 . 0.1(6)
C14 C15 C16 C18 . -178.8(5)
